data_7130909
loop_
_publ_author_name
'Hsieh, Chang-Chih'
'Li, Cheng-Yao'
'Chiang, Ming-Hsi'
'Horng, Yih-Chern'

_publ_section_title
;
 Catalytic O2 Activation toward Oxidative N-S Bond Formation by a Thiolato
 Fe(III) Complex
;
_journal_name_full 'Chemical Communications'
_journal_paper_doi 10.1039/D2CC05375F
_journal_year 2022
_chemical_formula_sum 'C20 H20 N2 O2 S2'
_chemical_formula_weight 384.50
_space_group_crystal_system monoclinic
_space_group_IT_number 7
_space_group_name_Hall 'P -2yac'
_space_group_name_H-M_alt 'P 1 n 1'
_atom_sites_solution_hydrogens geom
_audit_creation_method SHELXL-2018/3
_audit_update_record
;
2022-07-28 deposited with the CCDC.	2022-10-26 downloaded from the CCDC.
;
_cell_angle_alpha 90
_cell_angle_beta 95.805(5)
_cell_angle_gamma 90
_cell_formula_units_Z 4
_cell_length_a 9.0934(7)
_cell_length_b 11.9605(10)
_cell_length_c 17.7211(15)
_cell_measurement_reflns_used 5711
_cell_measurement_temperature 150(2)
_cell_measurement_theta_max 24.12
_cell_measurement_theta_min 2.82
_cell_volume 1917.5(3)
_computing_cell_refinement 'Bruker SAINT'
_computing_data_collection 'Bruker APEX2'
_computing_data_reduction 'Bruker SAINT'
_computing_molecular_graphics 'Bruker SHELXTL'
_computing_publication_material 'Bruker SHELXTL'
_computing_structure_refinement 'SHELXL-2014 (Sheldrick 2014)'
_computing_structure_solution 'SHELXS-97 (Sheldrick 2008)'
_diffrn_ambient_temperature 150(2)
_diffrn_measured_fraction_theta_full 1.000
_diffrn_measured_fraction_theta_max 0.989
_diffrn_measurement_device_type 'Bruker APEX-II CCD'
_diffrn_measurement_method \w
_diffrn_radiation_type MoK\a
_diffrn_radiation_wavelength 0.71073
_diffrn_reflns_av_R_equivalents 0.0710
_diffrn_reflns_av_unetI/netI 0.0860
_diffrn_reflns_Laue_measured_fraction_full 1.000
_diffrn_reflns_Laue_measured_fraction_max 0.989
_diffrn_reflns_limit_h_max 12
_diffrn_reflns_limit_h_min -12
_diffrn_reflns_limit_k_max 15
_diffrn_reflns_limit_k_min -16
_diffrn_reflns_limit_l_max 20
_diffrn_reflns_limit_l_min -23
_diffrn_reflns_number 23980
_diffrn_reflns_point_group_measured_fraction_full 0.905
_diffrn_reflns_point_group_measured_fraction_max 0.862
_diffrn_reflns_theta_full 25.242
_diffrn_reflns_theta_max 28.856
_diffrn_reflns_theta_min 1.703
_exptl_absorpt_coefficient_mu 0.294
_exptl_absorpt_correction_T_max 0.994
_exptl_absorpt_correction_T_min 0.935
_exptl_absorpt_correction_type multi-scan
_exptl_crystal_colour 'light yellow'
_exptl_crystal_density_diffrn 1.332
_exptl_crystal_description block
_exptl_crystal_F_000 808
_exptl_crystal_size_max 0.230
_exptl_crystal_size_mid 0.100
_exptl_crystal_size_min 0.020
_refine_diff_density_max 1.261
_refine_diff_density_min -0.515
_refine_diff_density_rms 0.080
_refine_ls_abs_structure_details
;
 Flack x determined using 2194 quotients [(I+)-(I-)]/[(I+)+(I-)]
 (Parsons, Flack and Wagner, Acta Cryst. B69 (2013) 249-259).
;
_refine_ls_abs_structure_Flack -0.05(5)
_refine_ls_extinction_method none
_refine_ls_goodness_of_fit_ref 0.925
_refine_ls_hydrogen_treatment constr
_refine_ls_matrix_type full
_refine_ls_number_parameters 469
_refine_ls_number_reflns 8693
_refine_ls_number_restraints 2
_refine_ls_restrained_S_all 0.925
_refine_ls_R_factor_all 0.0789
_refine_ls_R_factor_gt 0.0589
_refine_ls_shift/su_max 0.000
_refine_ls_shift/su_mean 0.000
_refine_ls_structure_factor_coef Fsqd
_refine_ls_weighting_details 'w=1/[\s^2^(Fo^2^)+(0.1000P)^2^+0.1000P] where P=(Fo^2^+2Fc^2^)/3'
_refine_ls_weighting_scheme calc
_refine_ls_wR_factor_gt 0.1410
_refine_ls_wR_factor_ref 0.1569
_reflns_Friedel_coverage 0.740
_reflns_Friedel_fraction_full 0.811
_reflns_Friedel_fraction_max 0.735
_reflns_number_gt 6800
_reflns_number_total 8693
_reflns_threshold_expression 'I > 2\s(I)'
_cod_data_source_file d2cc05375f2.cif
_cod_data_source_block compound2p
_cod_original_sg_symbol_H-M 'P n'
_cod_database_code 7130909
_shelx_shelxl_version_number 2018/3
_shelx_space_group_comment
;
The symmetry employed for this shelxl refinement is uniquely defined
by the following loop, which should always be used as a source of
symmetry information in preference to the above space-group names.
They are only intended as comments.
;

loop_
_space_group_symop_operation_xyz
'x, y, z'
'x+1/2, -y, z+1/2'

loop_
_atom_site_label
_atom_site_type_symbol
_atom_site_fract_x
_atom_site_fract_y
_atom_site_fract_z
_atom_site_U_iso_or_equiv
_atom_site_adp_type
_atom_site_occupancy
_atom_site_site_symmetry_order
_atom_site_calc_flag
_atom_site_refinement_flags_posn
_atom_site_refinement_flags_adp
_atom_site_refinement_flags_occupancy
_atom_site_disorder_assembly
_atom_site_disorder_group
S1 S 0.77700(12) 0.48564(11) 0.83277(7) 0.0301(3) Uani 1 1 d . . . . .
S2 S 0.77373(12) 0.53809(10) 0.72214(7) 0.0296(3) Uani 1 1 d . . . . .
S4 S 0.25070(12) 0.97808(11) 0.69060(7) 0.0306(3) Uani 1 1 d . . . . .
S3 S 0.24913(13) 0.98663(11) 0.80537(7) 0.0320(3) Uani 1 1 d . . . . .
C17 C 0.9199(5) 0.5937(4) 0.5770(3) 0.0262(10) Uani 1 1 d . . . . .
C16 C 0.9130(5) 0.4554(4) 0.6838(3) 0.0275(10) Uani 1 1 d . . . . .
C11 C 0.9726(5) 0.4885(4) 0.6170(3) 0.0255(10) Uani 1 1 d . . . . .
C1 C 0.9460(5) 0.5449(4) 0.8778(3) 0.0275(10) Uani 1 1 d . . . . .
C2 C 1.1301(6) 0.5579(4) 0.9847(3) 0.0323(11) Uani 1 1 d . . . . .
H2 H 1.166736 0.535280 1.034478 0.039 Uiso 1 1 calc R U . . .
C12 C 1.0787(6) 0.2966(5) 0.6936(3) 0.0380(12) Uani 1 1 d . . . . .
H12 H 1.117122 0.232509 0.720474 0.046 Uiso 1 1 calc R U . . .
C13 C 1.0810(5) 0.4221(4) 0.5887(3) 0.0322(11) Uani 1 1 d . . . . .
H13 H 1.118593 0.442246 0.542533 0.039 Uiso 1 1 calc R U . . .
C7 C 0.9115(5) 0.4332(4) 0.9952(3) 0.0290(10) Uani 1 1 d . . . . .
C14 C 0.9669(6) 0.3587(5) 0.7216(3) 0.0348(11) Uani 1 1 d . . . . .
H14 H 0.926951 0.335360 0.766499 0.042 Uiso 1 1 calc R U . . .
C3 C 1.0275(6) 0.6208(5) 0.8394(3) 0.0376(12) Uani 1 1 d . . . . .
H3 H 0.993150 0.642904 0.789266 0.045 Uiso 1 1 calc R U . . .
C8 C 0.9101(6) 0.2896(5) 1.0925(3) 0.0394(13) Uani 1 1 d . . . . .
H8A H 0.983258 0.232272 1.111404 0.047 Uiso 1 1 calc R U . . .
H8B H 0.833254 0.251734 1.057979 0.047 Uiso 1 1 calc R U . . .
C4 C 0.9978(5) 0.5130(4) 0.9517(3) 0.0287(10) Uani 1 1 d . . . . .
C15 C 1.1342(6) 0.3273(4) 0.6271(3) 0.0351(12) Uani 1 1 d . . . . .
H15 H 1.208983 0.283577 0.607619 0.042 Uiso 1 1 calc R U . . .
C9 C 0.8390(6) 0.3356(5) 1.1586(4) 0.0435(14) Uani 1 1 d . . . . .
H9 H 0.776605 0.286504 1.182928 0.052 Uiso 1 1 calc R U . . .
C18 C 0.9701(7) 0.7442(5) 0.4921(4) 0.0452(15) Uani 1 1 d . . . . .
H18A H 1.060188 0.790012 0.489967 0.054 Uiso 1 1 calc R U . . .
H18B H 0.901380 0.786982 0.521059 0.054 Uiso 1 1 calc R U . . .
C5 C 1.2092(6) 0.6340(4) 0.9471(3) 0.0381(12) Uani 1 1 d . . . . .
H5 H 1.297655 0.665502 0.971236 0.046 Uiso 1 1 calc R U . . .
C6 C 1.1590(7) 0.6643(5) 0.8742(4) 0.0449(14) Uani 1 1 d . . . . .
H6 H 1.214571 0.715298 0.847434 0.054 Uiso 1 1 calc R U . . .
C10 C 0.8547(7) 0.4365(6) 1.1858(4) 0.0507(15) Uani 1 1 d . . . . .
H10A H 0.916042 0.488669 1.163401 0.061 Uiso 1 1 calc R U . . .
H10B H 0.804883 0.458020 1.228155 0.061 Uiso 1 1 calc R U . . .
C19 C 0.8997(8) 0.7277(7) 0.4138(4) 0.061(2) Uani 1 1 d . . . . .
H19 H 0.859411 0.792210 0.388085 0.073 Uiso 1 1 calc R U . . .
C20 C 0.8876(10) 0.6341(9) 0.3770(5) 0.079(3) Uani 1 1 d . . . . .
H20A H 0.926091 0.567233 0.400223 0.095 Uiso 1 1 calc R U . . .
H20B H 0.840241 0.632240 0.326661 0.095 Uiso 1 1 calc R U . . .
C37 C 0.3223(5) 1.0267(4) 0.5294(3) 0.0270(10) Uani 1 1 d . . . . .
C21 C 0.4028(5) 0.9039(4) 0.8450(3) 0.0263(10) Uani 1 1 d . . . . .
C31 C 0.4040(5) 1.0959(4) 0.5895(3) 0.0256(9) Uani 1 1 d . . . . .
C22 C 0.4247(5) 0.8901(4) 0.9235(3) 0.0263(10) Uani 1 1 d . . . . .
C23 C 0.5397(5) 0.8209(4) 0.9548(3) 0.0296(10) Uani 1 1 d . . . . .
H23 H 0.555425 0.811615 1.008297 0.036 Uiso 1 1 calc R U . . .
C27 C 0.3231(5) 0.9427(4) 0.9750(3) 0.0292(10) Uani 1 1 d . . . . .
C32 C 0.4988(5) 1.1822(4) 0.5709(3) 0.0336(11) Uani 1 1 d . . . . .
H32 H 0.510829 1.196462 0.519191 0.040 Uiso 1 1 calc R U . . .
C24 C 0.6118(6) 0.7831(4) 0.8319(3) 0.0352(12) Uani 1 1 d . . . . .
H24 H 0.676083 0.747245 0.800421 0.042 Uiso 1 1 calc R U . . .
C29 C 0.3646(6) 1.0364(5) 1.1740(3) 0.0390(13) Uani 1 1 d . . . . .
H29 H 0.401418 0.969824 1.198238 0.047 Uiso 1 1 calc R U . . .
C38 C 0.3028(6) 0.9561(5) 0.3994(3) 0.0388(12) Uani 1 1 d . . . . .
H38A H 0.300786 1.005527 0.354498 0.047 Uiso 1 1 calc R U . . .
H38B H 0.199203 0.943542 0.409877 0.047 Uiso 1 1 calc R U . . .
C28 C 0.2868(6) 1.0279(5) 1.0961(3) 0.0375(12) Uani 1 1 d . . . . .
H28A H 0.196564 0.982032 1.097655 0.045 Uiso 1 1 calc R U . . .
H28B H 0.256188 1.103481 1.077985 0.045 Uiso 1 1 calc R U . . .
C33 C 0.3833(5) 1.0801(4) 0.6664(3) 0.0280(10) Uani 1 1 d . . . . .
C25 C 0.4996(5) 0.8526(4) 0.7998(3) 0.0313(10) Uani 1 1 d . . . . .
H25 H 0.489092 0.865186 0.746553 0.038 Uiso 1 1 calc R U . . .
C26 C 0.6297(6) 0.7663(4) 0.9091(3) 0.0351(12) Uani 1 1 d . . . . .
H26 H 0.704323 0.716951 0.930754 0.042 Uiso 1 1 calc R U . . .
C34 C 0.4633(6) 1.1441(5) 0.7216(3) 0.0368(12) Uani 1 1 d . . . . .
H34 H 0.453012 1.130775 0.773639 0.044 Uiso 1 1 calc R U . . .
C35 C 0.5746(6) 1.2464(5) 0.6265(3) 0.0398(13) Uani 1 1 d . . . . .
H35 H 0.638568 1.304179 0.612978 0.048 Uiso 1 1 calc R U . . .
C40 C 0.4994(7) 0.8073(5) 0.4069(4) 0.0479(15) Uani 1 1 d . . . . .
H40A H 0.562479 0.850030 0.441818 0.057 Uiso 1 1 calc R U . . .
H40B H 0.530356 0.735992 0.390870 0.057 Uiso 1 1 calc R U . . .
C36 C 0.5576(6) 1.2269(5) 0.7017(3) 0.0413(13) Uani 1 1 d . . . . .
H36 H 0.611085 1.270521 0.739996 0.050 Uiso 1 1 calc R U . . .
C30 C 0.3848(7) 1.1308(6) 1.2106(4) 0.0469(14) Uani 1 1 d . . . . .
H30A H 0.349031 1.198611 1.187631 0.056 Uiso 1 1 calc R U . . .
H30B H 0.435174 1.131650 1.260257 0.056 Uiso 1 1 calc R U . . .
C39 C 0.3677(7) 0.8471(5) 0.3804(4) 0.0494(15) Uani 1 1 d . . . . .
H39 H 0.309042 0.801003 0.345598 0.059 Uiso 1 1 calc R U . . .
O4 O 0.2014(4) 0.9829(3) 0.5412(2) 0.0332(8) Uani 1 1 d . . . . .
O2 O 0.7977(3) 0.6342(3) 0.5877(2) 0.0306(8) Uani 1 1 d . . . . .
O3 O 0.1892(4) 0.9504(4) 0.9537(2) 0.0394(9) Uani 1 1 d . . . . .
O1 O 0.7754(4) 0.4260(3) 0.9784(2) 0.0346(8) Uani 1 1 d . . . . .
N3 N 0.3814(5) 0.9773(4) 1.0426(3) 0.0328(10) Uani 1 1 d . . . . .
H3A H 0.476909 0.970035 1.055531 0.039 Uiso 1 1 calc R U . . .
N4 N 0.3802(5) 1.0143(4) 0.4643(3) 0.0334(9) Uani 1 1 d . . . . .
H4 H 0.468541 1.042184 0.459957 0.040 Uiso 1 1 calc R U . . .
N2 N 1.0101(4) 0.6424(4) 0.5327(3) 0.0332(10) Uani 1 1 d . . . . .
H2A H 1.096687 0.611786 0.528027 0.040 Uiso 1 1 calc R U . . .
N1 N 0.9844(5) 0.3724(4) 1.0487(2) 0.0340(10) Uani 1 1 d . . . . .
H1 H 1.080466 0.381816 1.058385 0.041 Uiso 1 1 calc R U . . .

loop_
_atom_site_aniso_label
_atom_site_aniso_U_11
_atom_site_aniso_U_22
_atom_site_aniso_U_33
_atom_site_aniso_U_23
_atom_site_aniso_U_13
_atom_site_aniso_U_12
S1 0.0225(6) 0.0339(7) 0.0343(7) 0.0021(5) 0.0053(5) -0.0013(5)
S2 0.0225(6) 0.0330(6) 0.0337(7) 0.0010(5) 0.0053(5) 0.0044(5)
S4 0.0250(6) 0.0351(6) 0.0313(7) 0.0016(5) 0.0021(5) -0.0044(5)
S3 0.0253(6) 0.0386(7) 0.0323(7) 0.0026(5) 0.0036(5) 0.0028(5)
C17 0.023(2) 0.028(2) 0.027(2) 0.0005(19) 0.0020(17) 0.0019(18)
C16 0.022(2) 0.025(2) 0.035(3) -0.0029(19) 0.0000(19) -0.0028(18)
C11 0.017(2) 0.024(2) 0.035(3) -0.0046(19) 0.0007(18) 0.0012(17)
C1 0.026(2) 0.022(2) 0.035(3) -0.0037(19) 0.008(2) -0.0002(18)
C2 0.031(2) 0.029(2) 0.037(3) 0.000(2) 0.000(2) -0.001(2)
C12 0.038(3) 0.029(3) 0.047(3) 0.000(2) 0.001(2) 0.011(2)
C13 0.021(2) 0.036(3) 0.040(3) -0.007(2) 0.004(2) 0.001(2)
C7 0.023(2) 0.031(3) 0.035(3) 0.001(2) 0.0082(19) -0.0033(19)
C14 0.035(3) 0.032(3) 0.039(3) 0.003(2) 0.005(2) 0.003(2)
C3 0.037(3) 0.034(3) 0.042(3) 0.003(2) 0.003(2) -0.009(2)
C8 0.033(3) 0.038(3) 0.048(3) 0.013(2) 0.006(2) -0.003(2)
C4 0.024(2) 0.027(2) 0.037(3) 0.001(2) 0.008(2) -0.0003(18)
C15 0.031(3) 0.031(3) 0.044(3) -0.008(2) 0.004(2) 0.005(2)
C9 0.035(3) 0.050(4) 0.046(3) 0.018(3) 0.007(2) 0.001(3)
C18 0.045(3) 0.037(3) 0.057(4) 0.014(3) 0.023(3) 0.006(3)
C5 0.031(3) 0.034(3) 0.048(3) 0.001(2) 0.000(2) -0.014(2)
C6 0.044(3) 0.039(3) 0.052(4) 0.000(3) 0.011(3) -0.023(3)
C10 0.040(3) 0.061(4) 0.053(4) 0.007(3) 0.009(3) 0.008(3)
C19 0.055(4) 0.064(5) 0.065(5) 0.030(4) 0.011(3) 0.018(4)
C20 0.087(6) 0.098(7) 0.047(4) 0.017(5) -0.012(4) -0.005(5)
C37 0.019(2) 0.025(2) 0.037(3) 0.0030(19) 0.0026(19) 0.0011(17)
C21 0.021(2) 0.023(2) 0.036(3) -0.0001(19) 0.0047(18) -0.0062(17)
C31 0.020(2) 0.022(2) 0.036(3) 0.0023(19) 0.0055(18) 0.0085(17)
C22 0.019(2) 0.023(2) 0.037(3) 0.0017(19) 0.0040(18) -0.0050(17)
C23 0.026(2) 0.027(2) 0.036(3) 0.001(2) 0.002(2) 0.0007(19)
C27 0.021(2) 0.032(3) 0.036(3) 0.004(2) 0.0071(19) -0.0015(19)
C32 0.026(2) 0.030(3) 0.046(3) 0.002(2) 0.005(2) 0.000(2)
C24 0.028(2) 0.027(3) 0.052(3) -0.006(2) 0.009(2) 0.004(2)
C29 0.036(3) 0.041(3) 0.041(3) -0.002(2) 0.010(2) 0.003(2)
C38 0.029(3) 0.048(3) 0.039(3) -0.007(2) 0.002(2) 0.000(2)
C28 0.023(2) 0.049(3) 0.042(3) -0.007(2) 0.012(2) 0.000(2)
C33 0.021(2) 0.026(2) 0.037(3) -0.0018(19) 0.0016(19) 0.0022(18)
C25 0.029(2) 0.032(3) 0.033(3) 0.000(2) 0.005(2) -0.001(2)
C26 0.025(2) 0.027(3) 0.054(3) 0.002(2) 0.005(2) 0.0045(19)
C34 0.041(3) 0.033(3) 0.036(3) 0.000(2) 0.001(2) -0.002(2)
C35 0.040(3) 0.032(3) 0.048(3) 0.000(2) 0.004(2) -0.011(2)
C40 0.049(4) 0.039(3) 0.056(4) -0.005(3) 0.004(3) -0.004(3)
C36 0.040(3) 0.033(3) 0.048(3) -0.003(2) -0.006(3) -0.011(2)
C30 0.036(3) 0.058(4) 0.046(4) -0.007(3) 0.005(3) 0.003(3)
C39 0.048(3) 0.047(4) 0.052(4) -0.016(3) -0.002(3) 0.000(3)
O4 0.0200(17) 0.042(2) 0.037(2) 0.0005(16) 0.0032(15) -0.0044(14)
O2 0.0183(15) 0.0372(19) 0.0364(19) 0.0008(15) 0.0027(13) 0.0071(14)
O3 0.0162(16) 0.066(3) 0.037(2) 0.0040(18) 0.0052(14) 0.0034(16)
O1 0.0197(16) 0.048(2) 0.037(2) 0.0096(16) 0.0049(14) 0.0005(15)
N3 0.0192(19) 0.043(3) 0.036(2) -0.0076(19) 0.0073(17) -0.0026(17)
N4 0.024(2) 0.041(2) 0.037(2) -0.0042(19) 0.0068(17) -0.0032(18)
N2 0.021(2) 0.033(2) 0.047(3) 0.0035(19) 0.0099(18) 0.0042(17)
N1 0.0217(19) 0.036(2) 0.045(3) 0.012(2) 0.0044(18) -0.0033(17)

loop_
_atom_type_symbol
_atom_type_description
_atom_type_scat_dispersion_real
_atom_type_scat_dispersion_imag
_atom_type_scat_source
C C 0.0033 0.0016 'International Tables Vol C Tables 4.2.6.8 and 6.1.1.4'
H H 0.0000 0.0000 'International Tables Vol C Tables 4.2.6.8 and 6.1.1.4'
N N 0.0061 0.0033 'International Tables Vol C Tables 4.2.6.8 and 6.1.1.4'
O O 0.0106 0.0060 'International Tables Vol C Tables 4.2.6.8 and 6.1.1.4'
S S 0.1246 0.1234 'International Tables Vol C Tables 4.2.6.8 and 6.1.1.4'

loop_
_geom_angle_atom_site_label_1
_geom_angle_atom_site_label_2
_geom_angle_atom_site_label_3
_geom_angle
_geom_angle_site_symmetry_1
_geom_angle_site_symmetry_3
_geom_angle_publ_flag
C1 S1 S2 103.40(17) . . ?
C16 S2 S1 104.49(17) . . ?
C33 S4 S3 106.04(17) . . ?
C21 S3 S4 106.21(17) . . ?
O2 C17 N2 122.4(4) . . ?
O2 C17 C11 120.1(4) . . ?
N2 C17 C11 117.4(4) . . ?
C14 C16 C11 119.2(4) . . ?
C14 C16 S2 120.1(4) . . ?
C11 C16 S2 120.7(4) . . ?
C13 C11 C16 119.1(4) . . ?
C13 C11 C17 120.8(5) . . ?
C16 C11 C17 120.1(4) . . ?
C3 C1 C4 119.3(5) . . ?
C3 C1 S1 120.8(4) . . ?
C4 C1 S1 119.9(4) . . ?
C5 C2 C4 121.6(5) . . ?
C15 C12 C14 120.4(5) . . ?
C15 C13 C11 121.0(5) . . ?
O1 C7 N1 123.2(4) . . ?
O1 C7 C4 118.8(5) . . ?
N1 C7 C4 118.0(4) . . ?
C12 C14 C16 120.3(5) . . ?
C6 C3 C1 120.3(5) . . ?
N1 C8 C9 115.1(5) . . ?
C2 C4 C1 118.9(5) . . ?
C2 C4 C7 120.4(5) . . ?
C1 C4 C7 120.7(4) . . ?
C12 C15 C13 119.9(5) . . ?
C10 C9 C8 126.2(6) . . ?
N2 C18 C19 114.8(5) . . ?
C6 C5 C2 119.3(5) . . ?
C5 C6 C3 120.5(5) . . ?
C20 C19 C18 126.4(7) . . ?
O4 C37 N4 122.2(5) . . ?
O4 C37 C31 119.6(4) . . ?
N4 C37 C31 118.2(4) . . ?
C25 C21 C22 119.2(4) . . ?
C25 C21 S3 122.0(4) . . ?
C22 C21 S3 118.9(4) . . ?
C32 C31 C33 118.1(5) . . ?
C32 C31 C37 120.9(4) . . ?
C33 C31 C37 120.9(4) . . ?
C21 C22 C23 119.3(4) . . ?
C21 C22 C27 121.5(4) . . ?
C23 C22 C27 119.1(4) . . ?
C26 C23 C22 120.8(5) . . ?
O3 C27 N3 122.7(5) . . ?
O3 C27 C22 119.5(5) . . ?
N3 C27 C22 117.8(4) . . ?
C35 C32 C31 121.1(5) . . ?
C26 C24 C25 120.1(5) . . ?
C30 C29 C28 123.3(6) . . ?
N4 C38 C39 115.2(5) . . ?
N3 C28 C29 111.8(5) . . ?
C34 C33 C31 119.7(5) . . ?
C34 C33 S4 121.6(4) . . ?
C31 C33 S4 118.7(4) . . ?
C24 C25 C21 120.5(5) . . ?
C23 C26 C24 119.9(5) . . ?
C36 C34 C33 120.8(5) . . ?
C36 C35 C32 120.0(5) . . ?
C35 C36 C34 120.2(5) . . ?
C40 C39 C38 126.8(6) . . ?
C27 N3 C28 120.3(4) . . ?
C37 N4 C38 122.4(4) . . ?
C17 N2 C18 121.7(4) . . ?
C7 N1 C8 121.9(4) . . ?

loop_
_geom_bond_atom_site_label_1
_geom_bond_atom_site_label_2
_geom_bond_distance
_geom_bond_site_symmetry_2
_geom_bond_publ_flag
S1 C1 1.803(5) . ?
S1 S2 2.0558(17) . ?
S2 C16 1.793(5) . ?
S4 C33 1.797(5) . ?
S4 S3 2.0380(18) . ?
S3 C21 1.796(5) . ?
C17 O2 1.244(6) . ?
C17 N2 1.325(6) . ?
C17 C11 1.499(7) . ?
C16 C14 1.400(7) . ?
C16 C11 1.408(7) . ?
C11 C13 1.397(6) . ?
C1 C3 1.392(7) . ?
C1 C4 1.399(7) . ?
C2 C5 1.374(7) . ?
C2 C4 1.391(7) . ?
C12 C15 1.378(8) . ?
C12 C14 1.390(7) . ?
C13 C15 1.383(8) . ?
C7 O1 1.246(6) . ?
C7 N1 1.320(7) . ?
C7 C4 1.498(7) . ?
C3 C6 1.390(8) . ?
C8 N1 1.464(6) . ?
C8 C9 1.499(9) . ?
C9 C10 1.303(10) . ?
C18 N2 1.442(7) . ?
C18 C19 1.481(11) . ?
C5 C6 1.373(8) . ?
C19 C20 1.296(12) . ?
C37 O4 1.254(6) . ?
C37 N4 1.323(7) . ?
C37 C31 1.488(7) . ?
C21 C25 1.392(7) . ?
C21 C22 1.394(7) . ?
C31 C32 1.405(7) . ?
C31 C33 1.407(7) . ?
C22 C23 1.404(7) . ?
C22 C27 1.501(7) . ?
C23 C26 1.374(7) . ?
C27 O3 1.241(6) . ?
C27 N3 1.326(7) . ?
C32 C35 1.378(8) . ?
C24 C26 1.377(8) . ?
C24 C25 1.392(7) . ?
C29 C30 1.306(9) . ?
C29 C28 1.489(8) . ?
C38 N4 1.463(7) . ?
C38 C39 1.484(9) . ?
C28 N3 1.473(6) . ?
C33 C34 1.389(7) . ?
C34 C36 1.378(8) . ?
C35 C36 1.376(8) . ?
C40 C39 1.329(9) . ?
